data_7152751
loop_
_publ_author_name
'Yao, Liangqing'
'Yu, Xingxin'
'Mo, Chen'
'Wu, Jie'

_publ_section_title
;
 Synthesis of pyrazolo[5,1-a]isoquinolines via silver(i)-rhodium(i)
 cooperative catalysis in the reaction of
 N'-(2-alkynylbenzylidene)hydrazide with
 cycloprop-2-ene-1,1-dicarboxylate.
;
_journal_issue 47
_journal_name_full 'Organic &amp; biomolecular chemistry'
_journal_page_first 9447
_journal_page_last 9451
_journal_paper_doi 10.1039/c2ob26824h
_journal_volume 10
_journal_year 2012
_chemical_formula_sum 'C23 H20 N2 O5'
_chemical_formula_weight 404.41
_chemical_name_systematic
;
?
;
_space_group_IT_number 2
_symmetry_cell_setting triclinic
_symmetry_space_group_name_Hall '-P 1'
_symmetry_space_group_name_H-M 'P -1'
_atom_sites_solution_hydrogens geom
_atom_sites_solution_primary direct
_atom_sites_solution_secondary difmap
_audit_creation_method SHELXL-97
_cell_angle_alpha 93.728(18)
_cell_angle_beta 104.831(19)
_cell_angle_gamma 97.695(19)
_cell_formula_units_Z 2
_cell_length_a 8.013(12)
_cell_length_b 9.542(14)
_cell_length_c 14.04(2)
_cell_measurement_reflns_used 894
_cell_measurement_temperature 293(2)
_cell_measurement_theta_max 26.954
_cell_measurement_theta_min 2.764
_cell_volume 1023(3)
_computing_cell_refinement 'Bruker SMART'
_computing_data_collection 'Bruker SMART'
_computing_data_reduction 'Bruker SHELXTL'
_computing_molecular_graphics 'Bruker SHELXTL'
_computing_publication_material 'Bruker SHELXTL'
_computing_structure_refinement 'SHELXL-97 (Sheldrick, 1997)'
_computing_structure_solution 'SHELXS-97 (Sheldrick, 1990)'
_diffrn_ambient_temperature 293(2)
_diffrn_measured_fraction_theta_full 0.975
_diffrn_measured_fraction_theta_max 0.975
_diffrn_measurement_device_type 'CCD area detector'
_diffrn_measurement_method 'phi and omega scans'
_diffrn_radiation_monochromator graphite
_diffrn_radiation_source 'fine-focus sealed tube'
_diffrn_radiation_type MoK\a
_diffrn_radiation_wavelength 0.71073
_diffrn_reflns_av_R_equivalents 0.0435
_diffrn_reflns_av_sigmaI/netI 0.0374
_diffrn_reflns_limit_h_max 9
_diffrn_reflns_limit_h_min -9
_diffrn_reflns_limit_k_max 11
_diffrn_reflns_limit_k_min -11
_diffrn_reflns_limit_l_max 16
_diffrn_reflns_limit_l_min -11
_diffrn_reflns_number 4247
_diffrn_reflns_theta_full 25.01
_diffrn_reflns_theta_max 25.01
_diffrn_reflns_theta_min 1.51
_diffrn_standards_decay_% 5.07
_exptl_absorpt_coefficient_mu 0.094
_exptl_absorpt_correction_T_max 0.9743
_exptl_absorpt_correction_T_min 0.9618
_exptl_absorpt_correction_type multi-scan
_exptl_absorpt_process_details sadabs
_exptl_crystal_colour colorless
_exptl_crystal_density_diffrn 1.313
_exptl_crystal_density_method 'not measured'
_exptl_crystal_description block
_exptl_crystal_F_000 424
_exptl_crystal_size_max 0.42
_exptl_crystal_size_mid 0.36
_exptl_crystal_size_min 0.28
_refine_diff_density_max 0.343
_refine_diff_density_min -0.385
_refine_diff_density_rms 0.105
_refine_ls_extinction_coef 0.40(2)
_refine_ls_extinction_expression Fc^*^=kFc[1+0.001xFc^2^\l^3^/sin(2\q)]^-1/4^
_refine_ls_extinction_method SHELXL
_refine_ls_goodness_of_fit_ref 1.025
_refine_ls_hydrogen_treatment constr
_refine_ls_matrix_type full
_refine_ls_number_parameters 275
_refine_ls_number_reflns 3517
_refine_ls_number_restraints 0
_refine_ls_restrained_S_all 1.025
_refine_ls_R_factor_all 0.0742
_refine_ls_R_factor_gt 0.0644
_refine_ls_shift/su_max 0.001
_refine_ls_shift/su_mean 0.000
_refine_ls_structure_factor_coef Fsqd
_refine_ls_weighting_details 'calc w=1/[\s^2^(Fo^2^)+(0.1347P)^2^+0.0000P] where P=(Fo^2^+2Fc^2^)/3'
_refine_ls_weighting_scheme calc
_refine_ls_wR_factor_gt 0.1692
_refine_ls_wR_factor_ref 0.1798
_reflns_number_gt 2762
_reflns_number_total 3517
_reflns_threshold_expression >2sigma(I)
_cod_data_source_file c2ob26824h.txt
_cod_data_source_block a20911a
_cod_depositor_comments
;
The following automatic conversions were performed:

'_symmetry_cell_setting' value 'Triclinic' changed to 'triclinic'
according to /home/saulius/struct/CIF-dictionaries/cif_core.dic
dictionary named 'cif_core.dic' version 2.4.2 from 2011-04-26.

Automatic conversion script
Id: cif_fix_values 1891 2012-01-12 08:04:46Z andrius 
;
_cod_original_sg_symbol_H-M P-1
_cod_database_code 7152751

loop_
_symmetry_equiv_pos_as_xyz
'x, y, z'
'-x, -y, -z'

loop_
_atom_site_label
_atom_site_type_symbol
_atom_site_fract_x
_atom_site_fract_y
_atom_site_fract_z
_atom_site_U_iso_or_equiv
_atom_site_adp_type
_atom_site_occupancy
_atom_site_symmetry_multiplicity
_atom_site_calc_flag
_atom_site_refinement_flags
N1 N 0.50355(19) 0.13356(15) 0.20650(10) 0.0348(4) Uani 1 1 d .
N2 N 0.5483(2) 0.01156(16) 0.24450(11) 0.0422(4) Uani 1 1 d .
O1 O 1.0800(2) 0.1838(3) 0.53679(12) 0.0873(7) Uani 1 1 d .
O2 O 1.0819(2) 0.18286(18) 0.37981(11) 0.0631(5) Uani 1 1 d .
O3 O 0.8464(3) 0.4428(2) 0.56165(17) 0.1076(9) Uani 1 1 d .
O4 O 0.6955(2) 0.22943(18) 0.53702(12) 0.0712(6) Uani 1 1 d .
O5 O -0.00822(19) -0.38203(15) -0.09044(11) 0.0549(4) Uani 1 1 d .
C1 C 0.6769(2) 0.0574(2) 0.32487(14) 0.0426(5) Uani 1 1 d .
H1 H 0.7335 -0.0031 0.3669 0.051 Uiso 1 1 calc R
C2 C 0.7199(2) 0.20507(19) 0.34084(12) 0.0365(5) Uani 1 1 d .
C3 C 0.6060(2) 0.25399(18) 0.26304(12) 0.0341(4) Uani 1 1 d .
C4 C 0.5792(2) 0.39132(19) 0.22875(13) 0.0365(4) Uani 1 1 d .
C5 C 0.6707(3) 0.5209(2) 0.28072(15) 0.0475(5) Uani 1 1 d .
H5 H 0.7505 0.5214 0.3419 0.057 Uiso 1 1 calc R
C6 C 0.6435(3) 0.6477(2) 0.24188(17) 0.0538(6) Uani 1 1 d .
H6 H 0.7080 0.7327 0.2760 0.065 Uiso 1 1 calc R
C7 C 0.5210(3) 0.6494(2) 0.15241(17) 0.0538(6) Uani 1 1 d .
H7 H 0.5021 0.7354 0.1272 0.065 Uiso 1 1 calc R
C8 C 0.4274(3) 0.5242(2) 0.10092(16) 0.0492(5) Uani 1 1 d .
H8 H 0.3444 0.5261 0.0413 0.059 Uiso 1 1 calc R
C9 C 0.4556(2) 0.39285(19) 0.13729(14) 0.0394(5) Uani 1 1 d .
C10 C 0.3596(2) 0.2616(2) 0.08393(14) 0.0409(5) Uani 1 1 d .
H10 H 0.2793 0.2648 0.0235 0.049 Uiso 1 1 calc R
C11 C 0.3793(2) 0.13380(19) 0.11656(13) 0.0355(4) Uani 1 1 d .
C12 C 0.2799(2) -0.00272(19) 0.06321(13) 0.0367(5) Uani 1 1 d .
C13 C 0.2544(3) -0.0264(2) -0.03882(14) 0.0438(5) Uani 1 1 d .
H13 H 0.3035 0.0432 -0.0713 0.053 Uiso 1 1 calc R
C14 C 0.1585(3) -0.1496(2) -0.09286(14) 0.0460(5) Uani 1 1 d .
H14 H 0.1423 -0.1623 -0.1610 0.055 Uiso 1 1 calc R
C15 C 0.0865(2) -0.2543(2) -0.04542(14) 0.0409(5) Uani 1 1 d .
C16 C 0.1072(3) -0.2319(2) 0.05573(15) 0.0468(5) Uani 1 1 d .
H16 H 0.0563 -0.3011 0.0878 0.056 Uiso 1 1 calc R
C17 C 0.2023(3) -0.1081(2) 0.10900(14) 0.0443(5) Uani 1 1 d .
H17 H 0.2149 -0.0946 0.1768 0.053 Uiso 1 1 calc R
C18 C 0.8622(2) 0.28863(19) 0.42464(12) 0.0389(5) Uani 1 1 d .
H18 H 0.9031 0.3769 0.3998 0.047 Uiso 1 1 calc R
C19 C 1.0188(3) 0.2119(2) 0.45565(14) 0.0460(5) Uani 1 1 d .
C20 C 1.2345(4) 0.1131(4) 0.3970(3) 0.0960(10) Uani 1 1 d .
H20A H 1.3311 0.1734 0.4427 0.144 Uiso 1 1 calc R
H20B H 1.2631 0.0943 0.3355 0.144 Uiso 1 1 calc R
H20C H 1.2109 0.0251 0.4241 0.144 Uiso 1 1 calc R
C21 C 0.8014(3) 0.3311(2) 0.51497(14) 0.0485(5) Uani 1 1 d .
C22 C 0.6355(5) 0.2625(4) 0.6237(2) 0.1061(12) Uani 1 1 d .
H22A H 0.7340 0.2846 0.6808 0.159 Uiso 1 1 calc R
H22B H 0.5580 0.1820 0.6332 0.159 Uiso 1 1 calc R
H22C H 0.5747 0.3428 0.6143 0.159 Uiso 1 1 calc R
C23 C -0.0509(4) -0.4047(3) -0.19477(17) 0.0696(8) Uani 1 1 d .
H23A H -0.1059 -0.3279 -0.2227 0.104 Uiso 1 1 calc R
H23B H -0.1295 -0.4926 -0.2171 0.104 Uiso 1 1 calc R
H23C H 0.0537 -0.4091 -0.2155 0.104 Uiso 1 1 calc R

loop_
_atom_site_aniso_label
_atom_site_aniso_U_11
_atom_site_aniso_U_22
_atom_site_aniso_U_33
_atom_site_aniso_U_23
_atom_site_aniso_U_13
_atom_site_aniso_U_12
N1 0.0386(8) 0.0277(8) 0.0366(8) 0.0045(6) 0.0075(6) 0.0042(6)
N2 0.0476(9) 0.0292(9) 0.0446(9) 0.0060(7) 0.0033(7) 0.0047(7)
O1 0.0816(13) 0.1338(19) 0.0484(10) 0.0204(10) 0.0054(9) 0.0420(12)
O2 0.0615(10) 0.0786(12) 0.0583(9) 0.0156(8) 0.0237(8) 0.0235(9)
O3 0.143(2) 0.0727(13) 0.1070(15) -0.0470(12) 0.0821(15) -0.0515(13)
O4 0.0899(12) 0.0615(10) 0.0631(10) -0.0102(8) 0.0432(9) -0.0211(9)
O5 0.0608(9) 0.0391(8) 0.0549(9) -0.0047(6) 0.0083(7) -0.0079(7)
C1 0.0467(11) 0.0337(10) 0.0410(10) 0.0057(8) 0.0021(8) 0.0025(8)
C2 0.0409(10) 0.0317(10) 0.0356(9) 0.0030(7) 0.0100(8) 0.0019(8)
C3 0.0366(9) 0.0305(10) 0.0354(9) -0.0003(7) 0.0126(7) 0.0015(7)
C4 0.0383(9) 0.0304(10) 0.0432(10) 0.0022(8) 0.0156(8) 0.0061(8)
C5 0.0529(12) 0.0345(11) 0.0528(12) -0.0018(9) 0.0115(9) 0.0070(9)
C6 0.0604(13) 0.0313(11) 0.0692(14) -0.0023(10) 0.0200(11) 0.0041(9)
C7 0.0643(13) 0.0329(11) 0.0718(14) 0.0124(10) 0.0274(12) 0.0131(10)
C8 0.0546(12) 0.0392(12) 0.0563(12) 0.0123(9) 0.0152(10) 0.0124(9)
C9 0.0400(10) 0.0343(10) 0.0479(10) 0.0068(8) 0.0164(8) 0.0091(8)
C10 0.0411(10) 0.0387(11) 0.0408(10) 0.0042(8) 0.0061(8) 0.0078(8)
C11 0.0344(9) 0.0340(10) 0.0376(9) 0.0035(7) 0.0086(8) 0.0057(7)
C12 0.0346(9) 0.0334(10) 0.0400(10) 0.0017(8) 0.0065(8) 0.0054(8)
C13 0.0480(11) 0.0405(11) 0.0429(10) 0.0040(8) 0.0160(9) -0.0008(9)
C14 0.0497(11) 0.0482(12) 0.0387(10) -0.0036(9) 0.0156(9) -0.0006(9)
C15 0.0367(10) 0.0344(10) 0.0476(11) -0.0003(8) 0.0060(8) 0.0036(8)
C16 0.0468(11) 0.0419(11) 0.0463(11) 0.0119(9) 0.0058(9) -0.0028(9)
C17 0.0450(11) 0.0477(12) 0.0357(10) 0.0073(8) 0.0054(8) 0.0011(9)
C18 0.0436(10) 0.0335(10) 0.0361(10) 0.0034(8) 0.0090(8) -0.0030(8)
C19 0.0438(11) 0.0468(12) 0.0407(11) 0.0050(9) 0.0039(9) -0.0022(9)
C20 0.0766(19) 0.122(3) 0.106(2) 0.0173(19) 0.0359(17) 0.0479(19)
C21 0.0541(12) 0.0426(12) 0.0434(11) -0.0054(9) 0.0138(9) -0.0087(9)
C22 0.140(3) 0.103(2) 0.0798(19) -0.0185(17) 0.073(2) -0.036(2)
C23 0.0816(17) 0.0594(15) 0.0600(15) -0.0172(12) 0.0253(12) -0.0177(13)

loop_
_atom_type_symbol
_atom_type_description
_atom_type_scat_dispersion_real
_atom_type_scat_dispersion_imag
_atom_type_scat_source
C C 0.0033 0.0016 'International Tables Vol C Tables 4.2.6.8 and 6.1.1.4'
H H 0.0000 0.0000 'International Tables Vol C Tables 4.2.6.8 and 6.1.1.4'
N N 0.0061 0.0033 'International Tables Vol C Tables 4.2.6.8 and 6.1.1.4'
O O 0.0106 0.0060 'International Tables Vol C Tables 4.2.6.8 and 6.1.1.4'

loop_
_geom_angle_atom_site_label_1
_geom_angle_atom_site_label_2
_geom_angle_atom_site_label_3
_geom_angle
N2 N1 C3 112.11(16)
N2 N1 C11 122.86(15)
C3 N1 C11 124.80(16)
C1 N2 N1 103.70(16)
C19 O2 C20 118.1(2)
C21 O4 C22 115.79(19)
C15 O5 C23 118.04(17)
N2 C1 C2 113.75(17)
N2 C1 H1 123.1
C2 C1 H1 123.1
C3 C2 C1 104.74(16)
C3 C2 C18 129.07(18)
C1 C2 C18 126.18(17)
C2 C3 N1 105.69(17)
C2 C3 C4 136.01(16)
N1 C3 C4 118.22(18)
C5 C4 C9 118.89(19)
C5 C4 C3 123.64(19)
C9 C4 C3 117.46(16)
C6 C5 C4 120.6(2)
C6 C5 H5 119.7
C4 C5 H5 119.7
C5 C6 C7 120.5(2)
C5 C6 H6 119.7
C7 C6 H6 119.7
C8 C7 C6 120.0(2)
C8 C7 H7 120.0
C6 C7 H7 120.0
C7 C8 C9 120.8(2)
C7 C8 H8 119.6
C9 C8 H8 119.6
C8 C9 C4 119.13(18)
C8 C9 C10 121.3(2)
C4 C9 C10 119.56(18)
C11 C10 C9 123.49(19)
C11 C10 H10 118.3
C9 C10 H10 118.3
C10 C11 N1 116.40(17)
C10 C11 C12 124.32(19)
N1 C11 C12 119.29(16)
C17 C12 C13 117.41(18)
C17 C12 C11 123.23(19)
C13 C12 C11 119.29(17)
C14 C13 C12 121.88(18)
C14 C13 H13 119.1
C12 C13 H13 119.1
C13 C14 C15 119.67(19)
C13 C14 H14 120.2
C15 C14 H14 120.2
O5 C15 C14 125.18(19)
O5 C15 C16 115.39(18)
C14 C15 C16 119.43(19)
C17 C16 C15 120.48(19)
C17 C16 H16 119.8
C15 C16 H16 119.8
C16 C17 C12 121.1(2)
C16 C17 H17 119.5
C12 C17 H17 119.5
C2 C18 C19 112.23(17)
C2 C18 C21 113.97(18)
C19 C18 C21 109.62(17)
C2 C18 H18 106.9
C19 C18 H18 106.9
C21 C18 H18 106.9
O1 C19 O2 123.7(2)
O1 C19 C18 125.44(19)
O2 C19 C18 110.81(17)
O2 C20 H20A 109.5
O2 C20 H20B 109.5
H20A C20 H20B 109.5
O2 C20 H20C 109.5
H20A C20 H20C 109.5
H20B C20 H20C 109.5
O3 C21 O4 122.9(2)
O3 C21 C18 124.0(2)
O4 C21 C18 113.13(17)
O4 C22 H22A 109.5
O4 C22 H22B 109.5
H22A C22 H22B 109.5
O4 C22 H22C 109.5
H22A C22 H22C 109.5
H22B C22 H22C 109.5
O5 C23 H23A 109.5
O5 C23 H23B 109.5
H23A C23 H23B 109.5
O5 C23 H23C 109.5
H23A C23 H23C 109.5
H23B C23 H23C 109.5

loop_
_geom_bond_atom_site_label_1
_geom_bond_atom_site_label_2
_geom_bond_distance
N1 N2 1.365(3)
N1 C3 1.385(3)
N1 C11 1.394(3)
N2 C1 1.322(3)
O1 C19 1.183(3)
O2 C19 1.320(3)
O2 C20 1.444(3)
O3 C21 1.175(3)
O4 C21 1.308(3)
O4 C22 1.450(3)
O5 C15 1.366(3)
O5 C23 1.412(3)
C1 C2 1.394(3)
C1 H1 0.9300
C2 C3 1.384(3)
C2 C18 1.506(3)
C3 C4 1.449(3)
C4 C5 1.402(3)
C4 C9 1.409(3)
C5 C6 1.380(3)
C5 H5 0.9300
C6 C7 1.385(3)
C6 H6 0.9300
C7 C8 1.372(3)
C7 H7 0.9300
C8 C9 1.408(3)
C8 H8 0.9300
C9 C10 1.430(3)
C10 C11 1.345(3)
C10 H10 0.9300
C11 C12 1.477(3)
C12 C17 1.391(3)
C12 C13 1.393(3)
C13 C14 1.376(3)
C13 H13 0.9300
C14 C15 1.380(3)
C14 H14 0.9300
C15 C16 1.386(3)
C16 C17 1.373(3)
C16 H16 0.9300
C17 H17 0.9300
C18 C19 1.519(3)
C18 C21 1.521(3)
C18 H18 0.9800
C20 H20A 0.9600
C20 H20B 0.9600
C20 H20C 0.9600
C22 H22A 0.9600
C22 H22B 0.9600
C22 H22C 0.9600
C23 H23A 0.9600
C23 H23B 0.9600
C23 H23C 0.9600

loop_
_geom_torsion_atom_site_label_1
_geom_torsion_atom_site_label_2
_geom_torsion_atom_site_label_3
_geom_torsion_atom_site_label_4
_geom_torsion
C3 N1 N2 C1 0.6(2)
C11 N1 N2 C1 175.41(15)
N1 N2 C1 C2 -0.6(2)
N2 C1 C2 C3 0.3(2)
N2 C1 C2 C18 -178.82(16)
C1 C2 C3 N1 0.07(19)
C18 C2 C3 N1 179.19(16)
C1 C2 C3 C4 -176.55(19)
C18 C2 C3 C4 2.6(3)
N2 N1 C3 C2 -0.44(19)
C11 N1 C3 C2 -175.10(15)
N2 N1 C3 C4 176.90(14)
C11 N1 C3 C4 2.2(2)
C2 C3 C4 C5 -5.6(3)
N1 C3 C4 C5 178.05(16)
C2 C3 C4 C9 173.44(19)
N1 C3 C4 C9 -2.9(2)
C9 C4 C5 C6 -1.6(3)
C3 C4 C5 C6 177.47(18)
C4 C5 C6 C7 2.2(3)
C5 C6 C7 C8 -1.0(3)
C6 C7 C8 C9 -0.7(3)
C7 C8 C9 C4 1.3(3)
C7 C8 C9 C10 -179.59(18)
C5 C4 C9 C8 -0.1(3)
C3 C4 C9 C8 -179.23(15)
C5 C4 C9 C10 -179.26(16)
C3 C4 C9 C10 1.6(3)
C8 C9 C10 C11 -178.62(18)
C4 C9 C10 C11 0.5(3)
C9 C10 C11 N1 -1.3(3)
C9 C10 C11 C12 179.19(16)
N2 N1 C11 C10 -174.24(16)
C3 N1 C11 C10 -0.1(3)
N2 N1 C11 C12 5.3(2)
C3 N1 C11 C12 179.41(15)
C10 C11 C12 C17 -133.7(2)
N1 C11 C12 C17 46.8(2)
C10 C11 C12 C13 43.2(3)
N1 C11 C12 C13 -136.31(19)
C17 C12 C13 C14 -1.0(3)
C11 C12 C13 C14 -178.02(17)
C12 C13 C14 C15 -0.7(3)
C23 O5 C15 C14 -6.4(3)
C23 O5 C15 C16 172.9(2)
C13 C14 C15 O5 -178.75(17)
C13 C14 C15 C16 2.0(3)
O5 C15 C16 C17 179.02(17)
C14 C15 C16 C17 -1.7(3)
C15 C16 C17 C12 0.0(3)
C13 C12 C17 C16 1.3(3)
C11 C12 C17 C16 178.26(17)
C3 C2 C18 C19 -145.30(19)
C1 C2 C18 C19 33.6(3)
C3 C2 C18 C21 89.3(2)
C1 C2 C18 C21 -91.7(2)
C20 O2 C19 O1 -0.1(4)
C20 O2 C19 C18 178.4(2)
C2 C18 C19 O1 -124.7(2)
C21 C18 C19 O1 3.0(3)
C2 C18 C19 O2 56.8(2)
C21 C18 C19 O2 -175.48(16)
C22 O4 C21 O3 0.0(4)
C22 O4 C21 C18 178.9(3)
C2 C18 C21 O3 -139.1(3)
C19 C18 C21 O3 94.2(3)
C2 C18 C21 O4 42.1(3)
C19 C18 C21 O4 -84.7(2)
